data_2100135
loop_
_publ_author_name
'Turkington, David E.'
'MacLean, Elizabeth J.'
'Lough, Alan J.'
'Ferguson, George'
'Glidewell, Christopher'

_publ_section_title
;
 Supramolecular structures of 1-phenylethylammonium tartrates
;
_journal_issue 1
_journal_name_full 'Acta Crystallographica Section B'
_journal_page_first 103
_journal_page_last 114
_journal_paper_doi 10.1107/S0108768104029684
_journal_volume 61
_journal_year 2005
_chemical_formula_moiety 'C8 H12 N, C4 H5 O6'
_chemical_formula_sum 'C12 H17 N O6'
_chemical_formula_weight 271.27
_chemical_name_systematic
;
(R)-1-Phenylethylammonium (R,R)-tartrate(1-)
;
_space_group_IT_number 4
_symmetry_cell_setting monoclinic
_symmetry_space_group_name_Hall 'P 2yb'
_symmetry_space_group_name_H-M 'P 1 21 1'
_atom_sites_solution_hydrogens geom
_atom_sites_solution_primary direct
_atom_sites_solution_secondary difmap
_cell_angle_alpha 90.00
_cell_angle_beta 96.603(2)
_cell_angle_gamma 90.00
_cell_formula_units_Z 4
_cell_length_a 7.2952(2)
_cell_length_b 22.8935(11)
_cell_length_c 8.1100(3)
_cell_measurement_reflns_used 9403
_cell_measurement_temperature 150.0(10)
_cell_measurement_theta_max 27.50
_cell_measurement_theta_min 2.68
_cell_volume 1345.49(9)
_computing_cell_refinement 'DENZO-SMN (Otwinowski & Minor, 1997)'
_computing_data_collection 'Kappa-CCD server software (Nonius, 1997)'
_computing_data_reduction 'DENZO-SMN (Otwinowski & Minor, 1997)'
_computing_molecular_graphics 'PLATON (Spek, 2003)'
_computing_publication_material 'SHELXL-97 and PRPKAPPA (Ferguson, 1999)'
_computing_structure_refinement 'SHELXL-97 (Sheldrick, 1997)'
_computing_structure_solution 'SHELXS-97 (Sheldrick, 1997)'
_diffrn_ambient_temperature 150.0(10)
_diffrn_measured_fraction_theta_full 0.993
_diffrn_measured_fraction_theta_max 0.993
_diffrn_measurement_device_type Kappa-CCD
_diffrn_measurement_method '\f scans, and \w scans with \k offsets'
_diffrn_radiation_monochromator graphite
_diffrn_radiation_source 'fine-focus sealed X-ray tube'
_diffrn_radiation_type 'Mo K\a'
_diffrn_radiation_wavelength 0.71073
_diffrn_reflns_av_R_equivalents 0.061
_diffrn_reflns_av_sigmaI/netI 0.0533
_diffrn_reflns_limit_h_max 9
_diffrn_reflns_limit_h_min -9
_diffrn_reflns_limit_k_max 29
_diffrn_reflns_limit_k_min -27
_diffrn_reflns_limit_l_max 10
_diffrn_reflns_limit_l_min -9
_diffrn_reflns_number 9403
_diffrn_reflns_theta_full 27.50
_diffrn_reflns_theta_max 27.50
_diffrn_reflns_theta_min 2.68
_diffrn_standards_decay_% 0
_exptl_absorpt_coefficient_mu 0.108
_exptl_absorpt_correction_T_max 0.991
_exptl_absorpt_correction_T_min 0.869
_exptl_absorpt_correction_type multi-scan
_exptl_absorpt_process_details 'DENZO-SMN (Otwinowski & Minor, 1997)'
_exptl_crystal_colour colourless
_exptl_crystal_density_diffrn 1.339
_exptl_crystal_density_method 'not measured'
_exptl_crystal_description block
_exptl_crystal_F_000 576
_exptl_crystal_size_max 0.36
_exptl_crystal_size_mid 0.26
_exptl_crystal_size_min 0.20
_refine_diff_density_max 0.184
_refine_diff_density_min -0.213
_refine_ls_extinction_coef 0.020(3)
_refine_ls_extinction_expression Fc^*^=kFc[1+0.001xFc^2^\l^3^/sin(2\q)]^-1/4^
_refine_ls_extinction_method SHELXL
_refine_ls_goodness_of_fit_ref 1.038
_refine_ls_hydrogen_treatment constr
_refine_ls_matrix_type full
_refine_ls_number_parameters 354
_refine_ls_number_reflns 3160
_refine_ls_number_restraints 1
_refine_ls_restrained_S_all 1.038
_refine_ls_R_factor_all 0.0621
_refine_ls_R_factor_gt 0.0395
_refine_ls_shift/su_max 0.001
_refine_ls_shift/su_mean 0.000
_refine_ls_structure_factor_coef Fsqd
_refine_ls_weighting_details 'w=1/[\s^2^(Fo^2^)+(0.0449P)^2^+0.0771P] where P=(Fo^2^+2Fc^2^)/3'
_refine_ls_weighting_scheme calc
_refine_ls_wR_factor_gt 0.0813
_refine_ls_wR_factor_ref 0.0913
_reflns_number_gt 2446
_reflns_number_total 3160
_reflns_threshold_expression I>2\s(I)
_cod_data_source_file bm5020.cif
_cod_data_source_block III
_cod_depositor_comments
;
The following automatic conversions were performed:

'_exptl_absorpt_correction_type' value 'Multi-scan' changed to
'multi-scan' according to
/home/saulius/struct/CIF-dictionaries/cif_core.dic dictionary named
'cif_core.dic' version 2.4.1 from 2010-06-29.

Automatic conversion script
Id: cif_fix_values 1715 2011-07-08 13:25:40Z adriana 
;
_cod_original_sg_symbol_H-M 'P 21'
_cod_database_code 2100135

loop_
_symmetry_equiv_pos_as_xyz
'x, y, z'
'-x, y+1/2, -z'

loop_
_atom_site_label
_atom_site_fract_x
_atom_site_fract_y
_atom_site_fract_z
_atom_site_U_iso_or_equiv
_atom_site_adp_type
_atom_site_calc_flag
_atom_site_refinement_flags
_atom_site_occupancy
_atom_site_disorder_assembly
_atom_site_disorder_group
_atom_site_type_symbol
O11 0.3272(2) 0.41530(9) 0.9097(2) 0.0257(5) Uani d . 1 . . O
O12 0.3595(2) 0.44399(9) 1.1757(2) 0.0288(5) Uani d . 1 . . O
O13 0.9959(2) 0.51043(9) 0.9486(2) 0.0270(5) Uani d . 1 . . O
O14 0.9757(2) 0.41304(9) 0.9131(3) 0.0271(5) Uani d . 1 . . O
H14 1.0908 0.4153 0.9147 0.041 Uiso calc R 1 . . H
O15 0.7173(2) 0.45378(9) 1.1989(2) 0.0252(5) Uani d . 1 . . O
H15 0.6373 0.4698 1.2505 0.038 Uiso calc R 1 . . H
O16 0.6238(3) 0.52254(8) 0.9103(2) 0.0253(4) Uani d . 1 . . O
H16 0.6153 0.5378 0.8156 0.038 Uiso calc R 1 . . H
C11 0.4202(3) 0.43080(12) 1.0439(3) 0.0212(6) Uani d . 1 . . C
C12 0.6310(3) 0.43043(13) 1.0460(3) 0.0220(6) Uani d . 1 . . C
H12A 0.6724 0.3890 1.0365 0.026 Uiso calc R 1 . . H
C13 0.6952(3) 0.46536(13) 0.9026(3) 0.0207(6) Uani d . 1 . . C
H13A 0.6475 0.4468 0.7944 0.025 Uiso calc R 1 . . H
C14 0.9061(3) 0.46575(13) 0.9224(3) 0.0218(6) Uani d . 1 . . C
O21 0.5810(2) 0.58454(9) 0.6180(2) 0.0248(4) Uani d . 1 . . O
O22 0.5501(2) 0.55369(9) 0.3546(2) 0.0299(5) Uani d . 1 . . O
O23 -0.0889(3) 0.48931(9) 0.5760(2) 0.0275(5) Uani d . 1 . . O
O24 -0.0681(2) 0.58693(9) 0.6050(2) 0.0269(5) Uani d . 1 . . O
H24 -0.1826 0.5849 0.6083 0.040 Uiso calc R 1 . . H
O25 0.1912(2) 0.54904(9) 0.3256(2) 0.0267(5) Uani d . 1 . . O
H25 0.2717 0.5361 0.2690 0.040 Uiso calc R 1 . . H
O26 0.2846(3) 0.47761(9) 0.6146(2) 0.0258(5) Uani d . 1 . . O
H26 0.2974 0.4632 0.7104 0.039 Uiso calc R 1 . . H
C21 0.4874(3) 0.56854(12) 0.4839(3) 0.0223(6) Uani d . 1 . . C
C22 0.2775(3) 0.56993(13) 0.4797(3) 0.0226(6) Uani d . 1 . . C
H22A 0.2390 0.6115 0.4922 0.027 Uiso calc R 1 . . H
C23 0.2120(3) 0.53486(13) 0.6208(3) 0.0220(6) Uani d . 1 . . C
H23A 0.2577 0.5534 0.7294 0.026 Uiso calc R 1 . . H
C24 0.0006(3) 0.53375(13) 0.5993(3) 0.0217(6) Uani d . 1 . . C
N3 0.0681(3) 0.41331(10) 1.3442(3) 0.0231(5) Uani d . 1 . . N
H3A 0.1070 0.4266 1.4481 0.035 Uiso calc R 1 . . H
H3B -0.0357 0.4329 1.3029 0.035 Uiso calc R 1 . . H
H3C 0.1582 0.4193 1.2772 0.035 Uiso calc R 1 . . H
C31 0.1950(4) 0.31489(13) 1.4185(4) 0.0260(6) Uani d . 1 . . C
C32 0.2900(4) 0.32782(14) 1.5730(4) 0.0333(7) Uani d . 1 . . C
H32 0.2536 0.3604 1.6341 0.040 Uiso calc R 1 . . H
C33 0.4377(4) 0.29348(15) 1.6387(4) 0.0391(8) Uani d . 1 . . C
H33 0.5028 0.3030 1.7435 0.047 Uiso calc R 1 . . H
C34 0.4897(4) 0.24573(15) 1.5519(4) 0.0418(8) Uani d . 1 . . C
H34 0.5898 0.2220 1.5975 0.050 Uiso calc R 1 . . H
C35 0.3967(4) 0.23222(16) 1.3988(5) 0.0437(8) Uani d . 1 . . C
H35 0.4326 0.1992 1.3391 0.052 Uiso calc R 1 . . H
C36 0.2505(4) 0.26695(14) 1.3321(4) 0.0368(7) Uani d . 1 . . C
H36 0.1877 0.2578 1.2260 0.044 Uiso calc R 1 . . H
C37 0.0268(4) 0.34927(13) 1.3516(4) 0.0278(7) Uani d . 1 . . C
H37 -0.0127 0.3355 1.2359 0.033 Uiso calc R 1 . . H
C38 -0.1340(4) 0.34033(16) 1.4533(5) 0.0421(8) Uani d . 1 . . C
H38A -0.1012 0.3557 1.5655 0.063 Uiso calc R 1 . . H
H38B -0.1614 0.2985 1.4595 0.063 Uiso calc R 1 . . H
H38C -0.2429 0.3610 1.4002 0.063 Uiso calc R 1 . . H
N4 0.8388(3) 0.58646(10) 0.1844(3) 0.0236(5) Uani d . 1 . . N
H4A 0.8162 0.5702 0.0817 0.035 Uiso calc R 1 . . H
H4B 0.9578 0.5793 0.2263 0.035 Uiso calc R 1 . . H
H4C 0.7614 0.5706 0.2526 0.035 Uiso calc R 1 . . H
C41 0.9609(4) 0.68175(13) 0.0957(3) 0.0265(6) Uani d . 1 . . C
C42 1.0442(4) 0.65797(14) -0.0343(4) 0.0320(7) Uani d . 1 . . C
H42 1.0115 0.6198 -0.0729 0.038 Uiso calc R 1 . . H
C43 1.1751(4) 0.68962(14) -0.1082(4) 0.0361(7) Uani d . 1 . . C
H43 1.2324 0.6728 -0.1963 0.043 Uiso calc R 1 . . H
C44 1.2225(4) 0.74541(14) -0.0546(4) 0.0358(7) Uani d . 1 . . C
H44 1.3118 0.7670 -0.1056 0.043 Uiso calc R 1 . . H
C45 1.1386(4) 0.76969(14) 0.0745(4) 0.0377(8) Uani d . 1 . . C
H45 1.1699 0.8082 0.1116 0.045 Uiso calc R 1 . . H
C46 1.0098(4) 0.73805(14) 0.1490(4) 0.0339(7) Uani d . 1 . . C
H46 0.9538 0.7549 0.2379 0.041 Uiso calc R 1 . . H
C47 0.8077(4) 0.65096(12) 0.1724(4) 0.0251(6) Uani d . 1 . . C
H47 0.8050 0.6666 0.2872 0.030 Uiso calc R 1 . . H
C48 0.6202(4) 0.66221(15) 0.0749(4) 0.0385(8) Uani d . 1 . . C
H48A 0.6197 0.6472 -0.0383 0.058 Uiso calc R 1 . . H
H48B 0.5956 0.7043 0.0710 0.058 Uiso calc R 1 . . H
H48C 0.5243 0.6424 0.1292 0.058 Uiso calc R 1 . . H

loop_
_atom_site_aniso_label
_atom_site_aniso_U_11
_atom_site_aniso_U_22
_atom_site_aniso_U_33
_atom_site_aniso_U_12
_atom_site_aniso_U_13
_atom_site_aniso_U_23
O11 0.0198(9) 0.0312(12) 0.0260(11) -0.0019(8) 0.0028(8) -0.0015(9)
O12 0.0220(9) 0.0377(13) 0.0277(11) -0.0034(9) 0.0069(9) -0.0032(9)
O13 0.0250(10) 0.0287(12) 0.0279(11) -0.0042(9) 0.0060(9) -0.0041(9)
O14 0.0161(8) 0.0259(11) 0.0400(12) -0.0009(8) 0.0057(8) -0.0003(9)
O15 0.0176(9) 0.0360(13) 0.0218(10) 0.0031(8) 0.0011(8) 0.0001(9)
O16 0.0267(10) 0.0280(11) 0.0208(10) 0.0042(8) 0.0022(8) 0.0027(8)
C11 0.0184(12) 0.0225(15) 0.0228(15) 0.0003(11) 0.0030(11) 0.0024(12)
C12 0.0164(12) 0.0261(16) 0.0232(14) 0.0020(11) 0.0014(11) -0.0015(12)
C13 0.0185(12) 0.0224(15) 0.0212(14) 0.0007(11) 0.0026(11) -0.0010(11)
C14 0.0239(14) 0.0246(16) 0.0175(13) -0.0018(13) 0.0049(11) -0.0016(12)
O21 0.0199(9) 0.0272(11) 0.0271(10) -0.0015(8) 0.0010(8) -0.0016(9)
O22 0.0210(10) 0.0406(13) 0.0290(11) -0.0026(9) 0.0066(8) -0.0010(9)
O23 0.0234(10) 0.0291(12) 0.0304(11) -0.0054(8) 0.0046(8) -0.0056(9)
O24 0.0175(9) 0.0287(12) 0.0349(11) -0.0009(9) 0.0050(8) -0.0017(9)
O25 0.0202(9) 0.0386(13) 0.0210(10) 0.0008(9) 0.0012(8) -0.0001(9)
O26 0.0258(10) 0.0263(12) 0.0251(10) 0.0022(8) 0.0017(8) 0.0039(8)
C21 0.0201(13) 0.0215(16) 0.0251(15) -0.0010(11) 0.0015(12) 0.0044(12)
C22 0.0191(12) 0.0265(16) 0.0223(14) -0.0009(12) 0.0028(11) -0.0004(12)
C23 0.0204(13) 0.0230(15) 0.0224(14) 0.0001(11) 0.0019(11) -0.0001(12)
C24 0.0200(13) 0.0282(17) 0.0175(13) -0.0009(12) 0.0048(11) 0.0007(12)
N3 0.0214(11) 0.0263(13) 0.0212(12) -0.0002(10) 0.0015(9) 0.0023(10)
C31 0.0246(13) 0.0241(16) 0.0293(15) -0.0010(12) 0.0026(12) 0.0018(12)
C32 0.0345(15) 0.0318(18) 0.0326(17) 0.0030(13) -0.0008(13) -0.0028(13)
C33 0.0381(17) 0.036(2) 0.0412(18) -0.0017(15) -0.0048(15) 0.0066(16)
C34 0.0304(16) 0.036(2) 0.058(2) 0.0059(14) 0.0029(16) 0.0144(17)
C35 0.0435(19) 0.0331(19) 0.056(2) 0.0064(15) 0.0107(17) -0.0014(16)
C36 0.0414(18) 0.0315(18) 0.0365(17) -0.0011(14) 0.0006(14) -0.0038(14)
C37 0.0258(14) 0.0254(16) 0.0314(16) -0.0059(13) -0.0003(12) -0.0002(13)
C38 0.0283(15) 0.041(2) 0.057(2) 0.0001(14) 0.0082(15) 0.0193(17)
N4 0.0211(11) 0.0274(14) 0.0224(12) 0.0001(10) 0.0034(9) 0.0006(10)
C41 0.0246(14) 0.0259(16) 0.0279(15) 0.0014(12) -0.0022(12) 0.0008(12)
C42 0.0354(16) 0.0258(16) 0.0350(16) -0.0032(13) 0.0051(13) -0.0009(13)
C43 0.0375(17) 0.0327(19) 0.0390(18) 0.0010(14) 0.0086(14) 0.0036(14)
C44 0.0261(15) 0.0317(18) 0.0485(19) -0.0008(13) -0.0011(14) 0.0130(16)
C45 0.0328(16) 0.0239(17) 0.054(2) -0.0011(13) -0.0055(15) 0.0020(15)
C46 0.0327(16) 0.0289(18) 0.0387(17) 0.0021(13) -0.0019(14) -0.0044(14)
C47 0.0246(14) 0.0226(15) 0.0279(15) 0.0035(12) 0.0017(12) -0.0032(12)
C48 0.0285(15) 0.0363(19) 0.050(2) 0.0070(14) 0.0024(14) 0.0063(16)

loop_
_atom_type_symbol
_atom_type_description
_atom_type_scat_dispersion_real
_atom_type_scat_dispersion_imag
_atom_type_scat_source
C C 0.0033 0.0000 'International Tables Vol C Tables 4.2.6.8 and 6.1.1.4'
H H 0.0000 0.0000 'International Tables Vol C Tables 4.2.6.8 and 6.1.1.4'
N N 0.0061 0.0000 'International Tables Vol C Tables 4.2.6.8 and 6.1.1.4'
O O 0.0106 0.0000 'International Tables Vol C Tables 4.2.6.8 and 6.1.1.4'

loop_
_geom_angle_atom_site_label_1
_geom_angle_atom_site_label_2
_geom_angle_atom_site_label_3
_geom_angle
C14 O14 H14 109.5
C12 O15 H15 109.5
C13 O16 H16 109.5
O12 C11 O11 126.9(2)
O12 C11 C12 116.6(2)
O11 C11 C12 116.5(2)
O15 C12 C13 108.8(2)
O15 C12 C11 110.4(2)
C13 C12 C11 112.5(2)
O15 C12 H12A 108.4
C13 C12 H12A 108.4
C11 C12 H12A 108.4
O16 C13 C14 111.2(2)
O16 C13 C12 107.7(2)
C14 C13 C12 108.4(2)
O16 C13 H13A 109.8
C14 C13 H13A 109.8
C12 C13 H13A 109.8
O13 C14 O14 125.2(2)
O13 C14 C13 122.5(3)
O14 C14 C13 112.3(2)
C24 O24 H24 109.5
C22 O25 H25 109.5
C23 O26 H26 109.5
O22 C21 O21 126.1(2)
O22 C21 C22 117.0(2)
O21 C21 C22 116.9(2)
O25 C22 C23 109.9(2)
O25 C22 C21 110.8(2)
C23 C22 C21 111.9(2)
O25 C22 H22A 108.0
C23 C22 H22A 108.0
C21 C22 H22A 108.0
O26 C23 C22 108.1(2)
O26 C23 C24 110.9(2)
C22 C23 C24 108.8(2)
O26 C23 H23A 109.7
C22 C23 H23A 109.7
C24 C23 H23A 109.7
O23 C24 O24 125.4(2)
O23 C24 C23 123.3(3)
O24 C24 C23 111.2(2)
C37 N3 H3A 109.5
C37 N3 H3B 109.5
H3A N3 H3B 109.5
C37 N3 H3C 109.5
H3A N3 H3C 109.5
H3B N3 H3C 109.5
C36 C31 C32 118.6(3)
C36 C31 C37 120.3(3)
C32 C31 C37 120.9(3)
C33 C32 C31 120.6(3)
C33 C32 H32 119.7
C31 C32 H32 119.7
C34 C33 C32 120.0(3)
C34 C33 H33 120.0
C32 C33 H33 120.0
C33 C34 C35 120.1(3)
C33 C34 H34 119.9
C35 C34 H34 119.9
C34 C35 C36 119.9(3)
C34 C35 H35 120.1
C36 C35 H35 120.1
C31 C36 C35 120.7(3)
C31 C36 H36 119.6
C35 C36 H36 119.6
N3 C37 C31 111.5(2)
N3 C37 C38 108.9(2)
C31 C37 C38 112.4(2)
N3 C37 H37 108.0
C31 C37 H37 108.0
C38 C37 H37 108.0
C37 C38 H38A 109.5
C37 C38 H38B 109.5
H38A C38 H38B 109.5
C37 C38 H38C 109.5
H38A C38 H38C 109.5
H38B C38 H38C 109.5
C47 N4 H4A 109.5
C47 N4 H4B 109.5
H4A N4 H4B 109.5
C47 N4 H4C 109.5
H4A N4 H4C 109.5
H4B N4 H4C 109.5
C42 C41 C46 118.7(3)
C42 C41 C47 122.5(3)
C46 C41 C47 118.6(3)
C41 C42 C43 120.4(3)
C41 C42 H42 119.8
C43 C42 H42 119.8
C44 C43 C42 120.4(3)
C44 C43 H43 119.8
C42 C43 H43 119.8
C43 C44 C45 119.5(3)
C43 C44 H44 120.3
C45 C44 H44 120.3
C46 C45 C44 120.1(3)
C46 C45 H45 119.9
C44 C45 H45 119.9
C45 C46 C41 120.9(3)
C45 C46 H46 119.6
C41 C46 H46 119.6
N4 C47 C41 111.9(2)
N4 C47 C48 108.8(2)
C41 C47 C48 111.7(2)
N4 C47 H47 108.1
C41 C47 H47 108.1
C48 C47 H47 108.1
C47 C48 H48A 109.5
C47 C48 H48B 109.5
H48A C48 H48B 109.5
C47 C48 H48C 109.5
H48A C48 H48C 109.5
H48B C48 H48C 109.5

loop_
_geom_bond_atom_site_label_1
_geom_bond_atom_site_label_2
_geom_bond_site_symmetry_2
_geom_bond_distance
_geom_bond_publ_flag
O11 C11 . 1.265(3) ?
O12 C11 . 1.241(3) ?
O13 C14 . 1.220(3) ?
O14 C14 . 1.315(4) ?
O14 H14 . 0.84 ?
O15 C12 . 1.428(3) ?
O15 H15 . 0.84 ?
O16 C13 . 1.413(3) ?
O16 H16 . 0.84 ?
C11 C12 . 1.536(3) ?
C12 C13 . 1.529(4) ?
C12 H12A . 1.00 ?
C13 C14 . 1.529(3) ?
C13 H13A . 1.00 ?
O21 C21 . 1.270(3) ?
O22 C21 . 1.239(3) ?
O23 C24 . 1.212(3) ?
O24 C24 . 1.319(3) ?
O24 H24 . 0.84 ?
O25 C22 . 1.416(3) ?
O25 H25 . 0.84 ?
O26 C23 . 1.417(3) ?
O26 H26 . 0.84 ?
C21 C22 . 1.528(4) ?
C22 C23 . 1.519(4) ?
C22 H22A . 1.00 ?
C23 C24 . 1.532(3) ?
C23 H23A . 1.00 ?
N3 C37 . 1.499(4) ?
N3 H3A . 0.91 ?
N3 H3B . 0.91 ?
N3 H3C . 0.91 ?
C31 C36 . 1.387(4) ?
C31 C32 . 1.392(4) ?
C31 C37 . 1.506(4) ?
C32 C33 . 1.389(4) ?
C32 H32 . 0.95 ?
C33 C34 . 1.377(5) ?
C33 H33 . 0.95 ?
C34 C35 . 1.380(5) ?
C34 H34 . 0.95 ?
C35 C36 . 1.389(5) ?
C35 H35 . 0.95 ?
C36 H36 . 0.95 ?
C37 C38 . 1.523(4) ?
C37 H37 . 1.00 ?
C38 H38A . 0.98 ?
C38 H38B . 0.98 ?
C38 H38C . 0.98 ?
N4 C47 . 1.495(4) ?
N4 H4A . 0.91 ?
N4 H4B . 0.91 ?
N4 H4C . 0.91 ?
C41 C42 . 1.387(4) ?
C41 C46 . 1.393(4) ?
C41 C47 . 1.514(4) ?
C42 C43 . 1.389(4) ?
C42 H42 . 0.95 ?
C43 C44 . 1.381(5) ?
C43 H43 . 0.95 ?
C44 C45 . 1.388(5) ?
C44 H44 . 0.95 ?
C45 C46 . 1.380(4) ?
C45 H45 . 0.95 ?
C46 H46 . 0.95 ?
C47 C48 . 1.521(4) ?
C47 H47 . 1.00 ?
C48 H48A . 0.98 ?
C48 H48B . 0.98 ?
C48 H48C . 0.98 ?

loop_
_geom_hbond_atom_site_label_D
_geom_hbond_atom_site_label_H
_geom_hbond_atom_site_label_A
_geom_hbond_site_symmetry_A
_geom_hbond_distance_DH
_geom_hbond_distance_HA
_geom_hbond_distance_DA
_geom_hbond_angle_DHA
_geom_hbond_publ_flag
O15 H15 O12 . 0.84 2.13 2.605(2) 116 y
O15 H15 O22 1_556 0.84 2.22 2.944(3) 144 y
O16 H16 O21 . 0.84 1.92 2.750(3) 170 y
O14 H14 O11 1_655 0.84 1.73 2.568(2) 176 y
O25 H25 O22 . 0.84 2.11 2.604(2) 117 y
O25 H25 O12 1_554 0.84 2.35 3.019(3) 136 y
O26 H26 O11 . 0.84 1.94 2.773(3) 169 y
O24 H24 O21 1_455 0.84 1.74 2.575(2) 177 y
N3 H3A O26 1_556 0.91 2.11 2.945(3) 152 y
N3 H3A O23 1_556 0.91 2.35 2.893(3) 118 y
N3 H3B O15 1_455 0.91 1.96 2.847(3) 165 y
N3 H3C O12 . 0.91 1.85 2.747(3) 167 y
N4 H4A O16 1_554 0.91 2.15 2.956(3) 147 y
N4 H4A O13 1_554 0.91 2.25 2.916(3) 129 y
N4 H4B O25 1_655 0.91 1.93 2.824(3) 169 y
N4 H4C O22 . 0.91 1.87 2.752(3) 162 y
C36 H36 Cg 2_646 0.95 2.87 3.775(3) 160 y

loop_
_geom_torsion_atom_site_label_1
_geom_torsion_atom_site_label_2
_geom_torsion_atom_site_label_3
_geom_torsion_atom_site_label_4
_geom_torsion
O12 C11 C12 O15 -8.0(3)
O11 C11 C12 O15 174.8(2)
O12 C11 C12 C13 -129.7(3)
O11 C11 C12 C13 53.1(3)
O15 C12 C13 O16 -66.8(2)
C11 C12 C13 O16 55.8(3)
O15 C12 C13 C14 53.6(3)
C11 C12 C13 C14 176.2(2)
O16 C13 C14 O13 2.9(4)
C12 C13 C14 O13 -115.3(3)
O16 C13 C14 O14 -179.0(2)
C12 C13 C14 O14 62.8(3)
O22 C21 C22 O25 4.4(3)
O21 C21 C22 O25 -177.8(2)
O22 C21 C22 C23 127.4(3)
O21 C21 C22 C23 -54.8(3)
O25 C22 C23 O26 69.1(3)
C21 C22 C23 O26 -54.5(3)
O25 C22 C23 C24 -51.4(3)
C21 C22 C23 C24 -175.0(2)
O26 C23 C24 O23 -1.7(4)
C22 C23 C24 O23 117.1(3)
O26 C23 C24 O24 180.0(2)
C22 C23 C24 O24 -61.2(3)
C36 C31 C32 C33 0.2(5)
C37 C31 C32 C33 175.7(3)
C31 C32 C33 C34 -0.9(5)
C32 C33 C34 C35 0.7(5)
C33 C34 C35 C36 0.1(5)
C32 C31 C36 C35 0.6(5)
C37 C31 C36 C35 -174.9(3)
C34 C35 C36 C31 -0.8(5)
C36 C31 C37 N3 -128.2(3)
C32 C31 C37 N3 56.4(4)
C36 C31 C37 C38 109.2(3)
C32 C31 C37 C38 -66.2(4)
C46 C41 C42 C43 0.6(4)
C47 C41 C42 C43 175.5(3)
C41 C42 C43 C44 -0.7(4)
C42 C43 C44 C45 0.2(4)
C43 C44 C45 C46 0.4(4)
C44 C45 C46 C41 -0.5(4)
C42 C41 C46 C45 0.0(4)
C47 C41 C46 C45 -175.1(3)
C42 C41 C47 N4 38.1(4)
C46 C41 C47 N4 -147.0(3)
C42 C41 C47 C48 -84.1(3)
C46 C41 C47 C48 90.8(3)

loop_
_cod_related_entry_id
_cod_related_entry_database
_cod_related_entry_code
1 ChemSpider 21188198
